data_7117601
loop_
_publ_author_name
'Braunschweig, Holger'
'Ewing, William C.'
'Ferkinghoff, Katharina'
'Hermann, Alexander'
'Kramer, Thomas'
'Shang, Rong'
'Siedler, Eva'
'Werner, Christine'

_publ_section_title
;
 Activation of boryl-, borylene and metalloborylene complexes by
 isonitriles.
;
_journal_issue 65
_journal_name_full 'Chemical communications (Cambridge, England)'
_journal_page_first 13032
_journal_page_last 13035
_journal_paper_doi 10.1039/c5cc04712a
_journal_volume 51
_journal_year 2015
_chemical_formula_moiety 'C21 H31 B Mn N3 O2'
_chemical_formula_sum 'C21 H31 B Mn N3 O2'
_chemical_formula_weight 423.24
_chemical_name_common
;
?
;
_chemical_name_systematic
; 
?
;
_space_group_IT_number 14
_symmetry_cell_setting monoclinic
_symmetry_space_group_name_Hall '-P 2ybc'
_symmetry_space_group_name_H-M 'P 1 21/c 1'
_atom_sites_solution_hydrogens geom
_atom_sites_solution_primary direct
_atom_sites_solution_secondary difmap
_audit_creation_method SHELXL-97
_audit_update_record
;
2015-04-21 deposited with the CCDC.
2015-07-08 downloaded from the CCDC.
;
_cell_angle_alpha 90.00
_cell_angle_beta 97.4560(10)
_cell_angle_gamma 90.00
_cell_formula_units_Z 4
_cell_length_a 9.5331(4)
_cell_length_b 12.8390(6)
_cell_length_c 18.2760(8)
_cell_measurement_reflns_used ****
_cell_measurement_temperature 100(2)
_cell_measurement_theta_max 26.76
_cell_measurement_theta_min 2.25
_cell_volume 2217.99(17)
_computing_cell_refinement 'Saint+ ver. 7.68A (Bruker AXS)'
_computing_data_collection 'APEX2 ver. 2010.3 (Bruker AXS)'
_computing_data_reduction 'Saint+ ver. 7.68A (Bruker AXS)'
_computing_molecular_graphics 'XP ver. 5.1 (Bruker AXS, 1998)'
_computing_publication_material 'SHELXL-97 (Sheldrick, 2008)'
_computing_structure_refinement 'SHELXL-97 (Sheldrick, 1997)'
_computing_structure_solution 'SHELXS-97 (Sheldrick, 1990)'
_diffrn_ambient_temperature 100(2)
_diffrn_detector_area_resol_mean 8.333
_diffrn_measured_fraction_theta_full 1.000
_diffrn_measured_fraction_theta_max 1.000
_diffrn_measurement_device_type 'Bruker X8-APEX II'
_diffrn_measurement_method '\f and \w scans'
_diffrn_radiation_monochromator 'multi-layer mirror'
_diffrn_radiation_source 'rotating anode'
_diffrn_radiation_type MoK\a
_diffrn_radiation_wavelength 0.71073
_diffrn_reflns_av_R_equivalents 0.0314
_diffrn_reflns_av_sigmaI/netI 0.0200
_diffrn_reflns_limit_h_max 10
_diffrn_reflns_limit_h_min -11
_diffrn_reflns_limit_k_max 15
_diffrn_reflns_limit_k_min -15
_diffrn_reflns_limit_l_max 22
_diffrn_reflns_limit_l_min -22
_diffrn_reflns_number 26614
_diffrn_reflns_theta_full 26.02
_diffrn_reflns_theta_max 26.02
_diffrn_reflns_theta_min 1.94
_exptl_absorpt_coefficient_mu 0.615
_exptl_absorpt_correction_T_max 0.7454
_exptl_absorpt_correction_T_min 0.6213
_exptl_absorpt_correction_type multi-scan
_exptl_absorpt_process_details 'Sadabs 2008/1 (Bruker 2008)'
_exptl_crystal_colour yellow
_exptl_crystal_density_diffrn 1.267
_exptl_crystal_density_method 'not measured'
_exptl_crystal_description block
_exptl_crystal_F_000 896
_exptl_crystal_recrystallization_method 'Re-crystallisation from solvent: '
_exptl_crystal_size_max 0.43
_exptl_crystal_size_mid 0.26
_exptl_crystal_size_min 0.15
_refine_diff_density_max 0.406
_refine_diff_density_min -0.219
_refine_diff_density_rms 0.046
_refine_ls_extinction_method none
_refine_ls_goodness_of_fit_ref 1.013
_refine_ls_hydrogen_treatment constr
_refine_ls_matrix_type full
_refine_ls_number_parameters 261
_refine_ls_number_reflns 4370
_refine_ls_number_restraints 0
_refine_ls_restrained_S_all 1.013
_refine_ls_R_factor_all 0.0316
_refine_ls_R_factor_gt 0.0276
_refine_ls_shift/su_max 0.001
_refine_ls_shift/su_mean 0.000
_refine_ls_structure_factor_coef Fsqd
_refine_ls_weighting_details 'calc w=1/[\s^2^(Fo^2^)+(0.0361P)^2^+1.3010P] where P=(Fo^2^+2Fc^2^)/3'
_refine_ls_weighting_scheme calc
_refine_ls_wR_factor_gt 0.0708
_refine_ls_wR_factor_ref 0.0734
_reflns_number_gt 3919
_reflns_number_total 4370
_reflns_threshold_expression >2sigma(I)
_cod_data_source_file c5cc04712a2.cif
_cod_data_source_block 4
_cod_depositor_comments
;
The following automatic conversions were performed:

'_symmetry_cell_setting' value 'Monoclinic' changed to 'monoclinic'
according to
/usr/data/users/saulius/crontab/automatic-downloads/current/RSC/lib/dictionaries/cif_core.dic
dictionary named 'cif_core.dic' version 2.4.2 from 2011-04-26.

Automatic conversion script
Id: cif_fix_values 3271 2015-04-21 07:52:19Z andrius 
;
_cod_original_sg_symbol_H-M P2(1)/c
_cod_database_code 7117601

loop_
_symmetry_equiv_pos_as_xyz
'x, y, z'
'-x, y+1/2, -z+1/2'
'-x, -y, -z'
'x, -y-1/2, z-1/2'

loop_
_atom_site_label
_atom_site_type_symbol
_atom_site_fract_x
_atom_site_fract_y
_atom_site_fract_z
_atom_site_U_iso_or_equiv
_atom_site_adp_type
_atom_site_occupancy
_atom_site_symmetry_multiplicity
_atom_site_calc_flag
_atom_site_refinement_flags
Mn01 Mn 0.79387(2) 0.973023(16) 0.156761(11) 0.01458(8) Uani 1 1 d .
B1 B 0.74871(17) 0.98785(12) 0.34254(8) 0.0143(3) Uani 1 1 d .
O1 O 1.06973(11) 0.89765(9) 0.22477(6) 0.0275(3) Uani 1 1 d .
C1 C 0.95928(15) 0.92806(11) 0.19881(8) 0.0182(3) Uani 1 1 d .
O2 O 0.69496(11) 0.75859(8) 0.13168(6) 0.0252(2) Uani 1 1 d .
C2 C 0.73260(15) 0.84390(11) 0.14302(7) 0.0173(3) Uani 1 1 d .
C11 C 0.70511(18) 1.12642(12) 0.13113(9) 0.0270(3) Uani 1 1 d .
H11 H 0.6560 1.1664 0.1634 0.032 Uiso 1 1 calc R
C12 C 0.64294(18) 1.05445(13) 0.07837(9) 0.0265(3) Uani 1 1 d .
H12 H 0.5452 1.0380 0.0685 0.032 Uiso 1 1 calc R
C13 C 0.75350(19) 1.01100(13) 0.04269(8) 0.0269(4) Uani 1 1 d .
H13 H 0.7427 0.9597 0.0049 0.032 Uiso 1 1 calc R
C14 C 0.88195(18) 1.05749(13) 0.07324(9) 0.0271(3) Uani 1 1 d .
H14 H 0.9728 1.0432 0.0595 0.033 Uiso 1 1 calc R
C15 C 0.85148(18) 1.12934(12) 0.12810(8) 0.0270(3) Uani 1 1 d .
H15 H 0.9182 1.1718 0.1575 0.032 Uiso 1 1 calc R
C21 C 0.72519(14) 0.98070(10) 0.25405(7) 0.0140(3) Uani 1 1 d .
N22 N 0.61322(12) 0.97729(9) 0.28675(6) 0.0140(2) Uani 1 1 d .
C23 C 0.45818(14) 0.95977(11) 0.26602(8) 0.0171(3) Uani 1 1 d .
C24 C 0.39581(16) 0.92387(13) 0.33454(8) 0.0248(3) Uani 1 1 d .
H24A H 0.4490 0.8636 0.3562 0.037 Uiso 1 1 calc R
H24B H 0.2965 0.9044 0.3208 0.037 Uiso 1 1 calc R
H24C H 0.4019 0.9806 0.3707 0.037 Uiso 1 1 calc R
C25 C 0.39121(16) 1.06239(12) 0.23795(9) 0.0256(3) Uani 1 1 d .
H25A H 0.4125 1.1162 0.2758 0.038 Uiso 1 1 calc R
H25B H 0.2885 1.0537 0.2271 0.038 Uiso 1 1 calc R
H25C H 0.4296 1.0833 0.1929 0.038 Uiso 1 1 calc R
C26 C 0.43404(16) 0.87608(13) 0.20673(9) 0.0242(3) Uani 1 1 d .
H26A H 0.4727 0.8995 0.1624 0.036 Uiso 1 1 calc R
H26B H 0.3323 0.8632 0.1947 0.036 Uiso 1 1 calc R
H26C H 0.4815 0.8117 0.2249 0.036 Uiso 1 1 calc R
C31 C 0.81202(15) 0.89001(11) 0.39310(7) 0.0163(3) Uani 1 1 d .
C32 C 0.97405(15) 0.89918(12) 0.40911(8) 0.0209(3) Uani 1 1 d .
H32A H 1.0117 0.8399 0.4393 0.031 Uiso 1 1 calc R
H32B H 0.9991 0.9642 0.4358 0.031 Uiso 1 1 calc R
H32C H 1.0145 0.8993 0.3625 0.031 Uiso 1 1 calc R
C33 C 0.75490(16) 0.88448(13) 0.46802(8) 0.0233(3) Uani 1 1 d .
H33A H 0.6521 0.8749 0.4599 0.035 Uiso 1 1 calc R
H33B H 0.7775 0.9493 0.4953 0.035 Uiso 1 1 calc R
H33C H 0.7988 0.8257 0.4966 0.035 Uiso 1 1 calc R
C34 C 0.77715(17) 0.78691(11) 0.35264(8) 0.0228(3) Uani 1 1 d .
H34A H 0.8155 0.7877 0.3054 0.034 Uiso 1 1 calc R
H34B H 0.6743 0.7779 0.3436 0.034 Uiso 1 1 calc R
H34C H 0.8193 0.7292 0.3830 0.034 Uiso 1 1 calc R
C41 C 0.78506(15) 1.10167(11) 0.37870(7) 0.0152(3) Uani 1 1 d .
N42 N 0.90021(13) 1.15988(9) 0.37006(6) 0.0165(2) Uani 1 1 d .
C43 C 0.90249(16) 1.25026(11) 0.41106(8) 0.0198(3) Uani 1 1 d .
H43 H 0.9726 1.3033 0.4141 0.024 Uiso 1 1 calc R
C44 C 0.78679(16) 1.24895(11) 0.44574(8) 0.0201(3) Uani 1 1 d .
H44 H 0.7588 1.3010 0.4778 0.024 Uiso 1 1 calc R
N45 N 0.71624(13) 1.15734(9) 0.42578(6) 0.0171(2) Uani 1 1 d .
C46 C 1.00958(16) 1.13217(12) 0.32448(8) 0.0217(3) Uani 1 1 d .
H46A H 1.0958 1.1116 0.3563 0.033 Uiso 1 1 calc R
H46B H 1.0298 1.1923 0.2945 0.033 Uiso 1 1 calc R
H46C H 0.9765 1.0740 0.2920 0.033 Uiso 1 1 calc R
C47 C 0.58476(16) 1.12800(13) 0.45302(8) 0.0239(3) Uani 1 1 d .
H47A H 0.5057 1.1658 0.4253 0.036 Uiso 1 1 calc R
H47B H 0.5906 1.1456 0.5055 0.036 Uiso 1 1 calc R
H47C H 0.5696 1.0529 0.4465 0.036 Uiso 1 1 calc R

loop_
_atom_site_aniso_label
_atom_site_aniso_U_11
_atom_site_aniso_U_22
_atom_site_aniso_U_33
_atom_site_aniso_U_23
_atom_site_aniso_U_13
_atom_site_aniso_U_12
Mn01 0.01491(12) 0.01561(12) 0.01325(12) -0.00019(7) 0.00196(8) -0.00075(8)
B1 0.0117(7) 0.0157(7) 0.0156(7) -0.0018(6) 0.0019(6) -0.0017(6)
O1 0.0158(6) 0.0382(7) 0.0276(6) -0.0094(5) -0.0006(5) 0.0046(5)
C1 0.0186(8) 0.0202(7) 0.0167(7) -0.0057(5) 0.0055(6) -0.0033(6)
O2 0.0220(6) 0.0192(6) 0.0342(6) -0.0074(4) 0.0020(5) -0.0011(4)
C2 0.0129(7) 0.0228(8) 0.0160(7) -0.0015(5) 0.0004(5) 0.0034(6)
C11 0.0382(9) 0.0196(8) 0.0240(8) 0.0074(6) 0.0078(7) 0.0055(7)
C12 0.0256(8) 0.0281(8) 0.0246(8) 0.0102(6) -0.0015(6) 0.0016(7)
C13 0.0381(10) 0.0274(8) 0.0147(7) 0.0036(6) 0.0015(6) -0.0002(7)
C14 0.0290(9) 0.0320(9) 0.0219(8) 0.0087(6) 0.0089(6) -0.0010(7)
C15 0.0368(9) 0.0215(8) 0.0225(8) 0.0068(6) 0.0024(7) -0.0083(7)
C21 0.0146(7) 0.0097(6) 0.0172(7) 0.0002(5) 0.0004(5) 0.0006(5)
N22 0.0127(6) 0.0142(6) 0.0150(6) -0.0005(4) 0.0009(4) -0.0005(4)
C23 0.0104(7) 0.0194(7) 0.0209(7) -0.0007(5) 0.0002(5) 0.0001(5)
C24 0.0161(7) 0.0345(9) 0.0239(8) 0.0011(6) 0.0027(6) -0.0059(6)
C25 0.0172(8) 0.0241(8) 0.0349(9) 0.0034(7) 0.0015(6) 0.0051(6)
C26 0.0136(7) 0.0296(8) 0.0288(8) -0.0090(6) 0.0009(6) -0.0026(6)
C31 0.0149(7) 0.0178(7) 0.0159(6) 0.0012(5) 0.0011(5) -0.0002(5)
C32 0.0167(7) 0.0247(8) 0.0207(7) 0.0022(6) 0.0001(6) 0.0019(6)
C33 0.0218(8) 0.0284(8) 0.0200(7) 0.0061(6) 0.0033(6) 0.0003(6)
C34 0.0247(8) 0.0163(7) 0.0259(8) 0.0022(6) -0.0021(6) 0.0009(6)
C41 0.0152(7) 0.0170(7) 0.0127(6) 0.0007(5) -0.0003(5) 0.0012(5)
N42 0.0191(6) 0.0158(6) 0.0145(5) -0.0015(4) 0.0012(5) -0.0026(5)
C43 0.0280(8) 0.0148(7) 0.0154(7) -0.0002(5) -0.0023(6) -0.0033(6)
C44 0.0285(8) 0.0154(7) 0.0153(7) -0.0020(5) -0.0017(6) 0.0022(6)
N45 0.0177(6) 0.0183(6) 0.0148(6) -0.0015(4) 0.0013(5) 0.0020(5)
C46 0.0198(7) 0.0244(8) 0.0221(7) -0.0040(6) 0.0070(6) -0.0070(6)
C47 0.0187(7) 0.0319(8) 0.0221(7) -0.0036(6) 0.0063(6) 0.0025(6)

loop_
_atom_type_symbol
_atom_type_description
_atom_type_scat_dispersion_real
_atom_type_scat_dispersion_imag
_atom_type_scat_source
C C 0.0033 0.0016 'International Tables Vol C Tables 4.2.6.8 and 6.1.1.4'
H H 0.0000 0.0000 'International Tables Vol C Tables 4.2.6.8 and 6.1.1.4'
B B 0.0013 0.0007 'International Tables Vol C Tables 4.2.6.8 and 6.1.1.4'
N N 0.0061 0.0033 'International Tables Vol C Tables 4.2.6.8 and 6.1.1.4'
O O 0.0106 0.0060 'International Tables Vol C Tables 4.2.6.8 and 6.1.1.4'
Mn Mn 0.3368 0.7283 'International Tables Vol C Tables 4.2.6.8 and 6.1.1.4'

loop_
_geom_angle_atom_site_label_1
_geom_angle_atom_site_label_2
_geom_angle_atom_site_label_3
_geom_angle
C1 Mn01 C2 90.87(6)
C1 Mn01 C21 90.36(6)
C2 Mn01 C21 91.87(6)
C1 Mn01 C13 122.77(7)
C2 Mn01 C13 93.52(6)
C21 Mn01 C13 146.29(6)
C1 Mn01 C14 93.77(7)
C2 Mn01 C14 122.00(6)
C21 Mn01 C14 145.75(6)
C13 Mn01 C14 38.69(7)
C1 Mn01 C15 99.72(7)
C2 Mn01 C15 157.96(6)
C21 Mn01 C15 107.21(6)
C13 Mn01 C15 64.49(6)
C14 Mn01 C15 38.61(6)
C1 Mn01 C12 158.29(7)
C2 Mn01 C12 100.39(6)
C21 Mn01 C12 107.59(6)
C13 Mn01 C12 38.74(6)
C14 Mn01 C12 64.53(6)
C15 Mn01 C12 63.85(6)
C1 Mn01 C11 133.96(7)
C2 Mn01 C11 135.16(7)
C21 Mn01 C11 89.06(6)
C13 Mn01 C11 64.19(6)
C14 Mn01 C11 64.06(6)
C15 Mn01 C11 37.81(6)
C12 Mn01 C11 37.95(6)
N22 B1 C21 48.29(8)
N22 B1 C41 117.66(12)
C21 B1 C41 117.14(11)
N22 B1 C31 121.57(12)
C21 B1 C31 121.35(12)
C41 B1 C31 114.82(11)
O1 C1 Mn01 178.16(12)
O2 C2 Mn01 177.43(13)
C15 C11 C12 108.81(15)
C15 C11 Mn01 70.80(9)
C12 C11 Mn01 70.75(9)
C15 C11 H11 125.6
C12 C11 H11 125.6
Mn01 C11 H11 124.5
C11 C12 C13 107.44(15)
C11 C12 Mn01 71.30(9)
C13 C12 Mn01 69.25(9)
C11 C12 H12 126.3
C13 C12 H12 126.3
Mn01 C12 H12 124.8
C14 C13 C12 108.01(15)
C14 C13 Mn01 70.83(9)
C12 C13 Mn01 72.02(9)
C14 C13 H13 126.0
C12 C13 H13 126.0
Mn01 C13 H13 122.8
C13 C14 C15 107.93(15)
C13 C14 Mn01 70.48(9)
C15 C14 Mn01 71.89(9)
C13 C14 H14 126.0
C15 C14 H14 126.0
Mn01 C14 H14 123.2
C11 C15 C14 107.80(14)
C11 C15 Mn01 71.39(9)
C14 C15 Mn01 69.50(9)
C11 C15 H15 126.1
C14 C15 H15 126.1
Mn01 C15 H15 124.6
N22 C21 B1 63.34(9)
N22 C21 Mn01 143.72(11)
B1 C21 Mn01 152.86(10)
C21 N22 C23 137.59(12)
C21 N22 B1 68.37(10)
C23 N22 B1 153.58(12)
N22 C23 C26 109.87(11)
N22 C23 C25 108.21(11)
C26 C23 C25 110.65(13)
N22 C23 C24 108.39(11)
C26 C23 C24 109.40(12)
C25 C23 C24 110.28(12)
C23 C24 H24A 109.5
C23 C24 H24B 109.5
H24A C24 H24B 109.5
C23 C24 H24C 109.5
H24A C24 H24C 109.5
H24B C24 H24C 109.5
C23 C25 H25A 109.5
C23 C25 H25B 109.5
H25A C25 H25B 109.5
C23 C25 H25C 109.5
H25A C25 H25C 109.5
H25B C25 H25C 109.5
C23 C26 H26A 109.5
C23 C26 H26B 109.5
H26A C26 H26B 109.5
C23 C26 H26C 109.5
H26A C26 H26C 109.5
H26B C26 H26C 109.5
C34 C31 C32 107.91(12)
C34 C31 C33 108.06(12)
C32 C31 C33 107.26(11)
C34 C31 B1 110.58(11)
C32 C31 B1 109.74(11)
C33 C31 B1 113.11(12)
C31 C32 H32A 109.5
C31 C32 H32B 109.5
H32A C32 H32B 109.5
C31 C32 H32C 109.5
H32A C32 H32C 109.5
H32B C32 H32C 109.5
C31 C33 H33A 109.5
C31 C33 H33B 109.5
H33A C33 H33B 109.5
C31 C33 H33C 109.5
H33A C33 H33C 109.5
H33B C33 H33C 109.5
C31 C34 H34A 109.5
C31 C34 H34B 109.5
H34A C34 H34B 109.5
C31 C34 H34C 109.5
H34A C34 H34C 109.5
H34B C34 H34C 109.5
N45 C41 N42 104.48(12)
N45 C41 B1 129.76(13)
N42 C41 B1 125.67(12)
C41 N42 C43 110.90(12)
C41 N42 C46 125.57(12)
C43 N42 C46 123.53(12)
C44 C43 N42 106.86(13)
C44 C43 H43 126.6
N42 C43 H43 126.6
C43 C44 N45 106.75(12)
C43 C44 H44 126.6
N45 C44 H44 126.6
C41 N45 C44 111.02(12)
C41 N45 C47 126.21(12)
C44 N45 C47 122.77(12)
N42 C46 H46A 109.5
N42 C46 H46B 109.5
H46A C46 H46B 109.5
N42 C46 H46C 109.5
H46A C46 H46C 109.5
H46B C46 H46C 109.5
N45 C47 H47A 109.5
N45 C47 H47B 109.5
H47A C47 H47B 109.5
N45 C47 H47C 109.5
H47A C47 H47C 109.5
H47B C47 H47C 109.5

loop_
_geom_bond_atom_site_label_1
_geom_bond_atom_site_label_2
_geom_bond_distance
Mn01 C1 1.7594(15)
Mn01 C2 1.7648(15)
Mn01 C21 1.9753(14)
Mn01 C13 2.1270(15)
Mn01 C14 2.1316(15)
Mn01 C15 2.1630(15)
Mn01 C12 2.1635(15)
Mn01 C11 2.1706(16)
B1 N22 1.5443(18)
B1 C21 1.606(2)
B1 C41 1.623(2)
B1 C31 1.628(2)
O1 C1 1.1648(18)
O2 C2 1.1628(18)
C11 C15 1.404(2)
C11 C12 1.409(2)
C11 H11 0.9500
C12 C13 1.423(2)
C12 H12 0.9500
C13 C14 1.411(2)
C13 H13 0.9500
C14 C15 1.420(2)
C14 H14 0.9500
C15 H15 0.9500
C21 N22 1.2900(18)
N22 C23 1.4944(17)
C23 C26 1.522(2)
C23 C25 1.524(2)
C23 C24 1.526(2)
C24 H24A 0.9800
C24 H24B 0.9800
C24 H24C 0.9800
C25 H25A 0.9800
C25 H25B 0.9800
C25 H25C 0.9800
C26 H26A 0.9800
C26 H26B 0.9800
C26 H26C 0.9800
C31 C34 1.532(2)
C31 C32 1.5388(19)
C31 C33 1.5394(19)
C32 H32A 0.9800
C32 H32B 0.9800
C32 H32C 0.9800
C33 H33A 0.9800
C33 H33B 0.9800
C33 H33C 0.9800
C34 H34A 0.9800
C34 H34B 0.9800
C34 H34C 0.9800
C41 N45 1.3521(18)
C41 N42 1.3540(18)
N42 C43 1.3801(18)
N42 C46 1.4604(18)
C43 C44 1.342(2)
C43 H43 0.9500
C44 N45 1.3803(19)
C44 H44 0.9500
N45 C47 1.4569(19)
C46 H46A 0.9800
C46 H46B 0.9800
C46 H46C 0.9800
C47 H47A 0.9800
C47 H47B 0.9800
C47 H47C 0.9800

loop_
_geom_torsion_atom_site_label_1
_geom_torsion_atom_site_label_2
_geom_torsion_atom_site_label_3
_geom_torsion_atom_site_label_4
_geom_torsion
C1 Mn01 C11 C15 30.68(13)
C2 Mn01 C11 C15 -148.03(10)
C21 Mn01 C11 C15 120.26(10)
C13 Mn01 C11 C15 -80.96(10)
C14 Mn01 C11 C15 -37.76(9)
C12 Mn01 C11 C15 -118.90(14)
C1 Mn01 C11 C12 149.58(10)
C2 Mn01 C11 C12 -29.13(14)
C21 Mn01 C11 C12 -120.84(10)
C13 Mn01 C11 C12 37.94(10)
C14 Mn01 C11 C12 81.14(10)
C15 Mn01 C11 C12 118.90(14)
C15 C11 C12 C13 0.76(17)
Mn01 C11 C12 C13 -60.10(11)
C15 C11 C12 Mn01 60.86(11)
C1 Mn01 C12 C11 -80.3(2)
C2 Mn01 C12 C11 159.57(10)
C21 Mn01 C12 C11 64.24(10)
C13 Mn01 C12 C11 -117.82(14)
C14 Mn01 C12 C11 -79.80(10)
C15 Mn01 C12 C11 -36.72(10)
C1 Mn01 C12 C13 37.5(2)
C2 Mn01 C12 C13 -82.61(10)
C21 Mn01 C12 C13 -177.94(9)
C14 Mn01 C12 C13 38.01(10)
C15 Mn01 C12 C13 81.10(10)
C11 Mn01 C12 C13 117.82(14)
C11 C12 C13 C14 -0.65(17)
Mn01 C12 C13 C14 -62.06(11)
C11 C12 C13 Mn01 61.41(11)
C1 Mn01 C13 C14 -47.26(12)
C2 Mn01 C13 C14 -140.57(10)
C21 Mn01 C13 C14 120.73(12)
C15 Mn01 C13 C14 37.89(10)
C12 Mn01 C13 C14 117.19(14)
C11 Mn01 C13 C14 80.02(11)
C1 Mn01 C13 C12 -164.45(10)
C2 Mn01 C13 C12 102.23(10)
C21 Mn01 C13 C12 3.53(16)
C14 Mn01 C13 C12 -117.19(14)
C15 Mn01 C13 C12 -79.31(11)
C11 Mn01 C13 C12 -37.17(10)
C12 C13 C14 C15 0.29(17)
Mn01 C13 C14 C15 -62.53(11)
C12 C13 C14 Mn01 62.82(11)
C1 Mn01 C14 C13 141.76(10)
C2 Mn01 C14 C13 48.37(12)
C21 Mn01 C14 C13 -122.05(12)
C15 Mn01 C14 C13 -117.36(14)
C12 Mn01 C14 C13 -38.06(10)
C11 Mn01 C14 C13 -80.37(11)
C1 Mn01 C14 C15 -100.88(10)
C2 Mn01 C14 C15 165.73(10)
C21 Mn01 C14 C15 -4.69(16)
C13 Mn01 C14 C15 117.36(14)
C12 Mn01 C14 C15 79.29(10)
C11 Mn01 C14 C15 36.98(10)
C12 C11 C15 C14 -0.58(17)
Mn01 C11 C15 C14 60.25(11)
C12 C11 C15 Mn01 -60.83(11)
C13 C14 C15 C11 0.17(17)
Mn01 C14 C15 C11 -61.45(10)
C13 C14 C15 Mn01 61.62(11)
C1 Mn01 C15 C11 -158.12(10)
C2 Mn01 C15 C11 84.20(19)
C21 Mn01 C15 C11 -64.70(10)
C13 Mn01 C15 C11 80.10(10)
C14 Mn01 C15 C11 118.06(14)
C12 Mn01 C15 C11 36.86(9)
C1 Mn01 C15 C14 83.82(10)
C2 Mn01 C15 C14 -33.9(2)
C21 Mn01 C15 C14 177.24(9)
C13 Mn01 C15 C14 -37.96(10)
C12 Mn01 C15 C14 -81.20(10)
C11 Mn01 C15 C14 -118.06(14)
C41 B1 C21 N22 -104.00(14)
C31 B1 C21 N22 106.16(14)
N22 B1 C21 Mn01 -176.3(2)
C41 B1 C21 Mn01 79.7(2)
C31 B1 C21 Mn01 -70.1(3)
C1 Mn01 C21 N22 -153.63(17)
C2 Mn01 C21 N22 -62.74(17)
C13 Mn01 C21 N22 36.5(2)
C14 Mn01 C21 N22 109.14(18)
C15 Mn01 C21 N22 106.08(17)
C12 Mn01 C21 N22 38.77(18)
C11 Mn01 C21 N22 72.41(17)
C1 Mn01 C21 B1 20.8(2)
C2 Mn01 C21 B1 111.7(2)
C13 Mn01 C21 B1 -149.15(19)
C14 Mn01 C21 B1 -76.5(2)
C15 Mn01 C21 B1 -79.5(2)
C12 Mn01 C21 B1 -146.8(2)
C11 Mn01 C21 B1 -113.2(2)
B1 C21 N22 C23 -173.92(18)
Mn01 C21 N22 C23 3.2(3)
Mn01 C21 N22 B1 177.14(18)
C41 B1 N22 C21 102.87(13)
C31 B1 N22 C21 -105.68(14)
C21 B1 N22 C23 170.8(3)
C41 B1 N22 C23 -86.4(3)
C31 B1 N22 C23 65.1(3)
C21 N22 C23 C26 38.1(2)
B1 N22 C23 C26 -129.1(2)
C21 N22 C23 C25 -82.79(19)
B1 N22 C23 C25 110.0(3)
C21 N22 C23 C24 157.60(15)
B1 N22 C23 C24 -9.6(3)
N22 B1 C31 C34 30.20(18)
C21 B1 C31 C34 -27.11(18)
C41 B1 C31 C34 -177.60(12)
N22 B1 C31 C32 149.14(12)
C21 B1 C31 C32 91.82(15)
C41 B1 C31 C32 -58.67(15)
N22 B1 C31 C33 -91.14(15)
C21 B1 C31 C33 -148.46(13)
C41 B1 C31 C33 61.05(16)
N22 B1 C41 N45 67.22(19)
C21 B1 C41 N45 122.09(15)
C31 B1 C41 N45 -86.12(18)
N22 B1 C41 N42 -116.59(15)
C21 B1 C41 N42 -61.73(18)
C31 B1 C41 N42 90.06(16)
N45 C41 N42 C43 -0.10(15)
B1 C41 N42 C43 -177.07(12)
N45 C41 N42 C46 179.32(12)
B1 C41 N42 C46 2.3(2)
C41 N42 C43 C44 -0.23(16)
C46 N42 C43 C44 -179.66(13)
N42 C43 C44 N45 0.46(15)
N42 C41 N45 C44 0.39(15)
B1 C41 N45 C44 177.20(13)
N42 C41 N45 C47 -179.89(13)
B1 C41 N45 C47 -3.1(2)
C43 C44 N45 C41 -0.55(16)
C43 C44 N45 C47 179.73(13)
